data_4064328
loop_
_publ_author_name
'Pan, Cheng-Ling'
'Chen, Wan'
'Song, Jiangfeng'

_publ_section_title
;
 Lanthanide(II)&#x2212;Alkali Sandwich Complexes with Cation&#x2212;Arene
 \p Interactions: Synthesis, Structure, and Solvent-Mediated Redox
 Transformations
;
_journal_issue 8
_journal_name_full Organometallics
_journal_page_first 2252
_journal_paper_doi 10.1021/om200044j
_journal_volume 30
_journal_year 2011
_chemical_formula_moiety 'C62 H80 K N4 Si Sm'
_chemical_formula_sum 'C62 H80 K N4 Si Sm'
_chemical_formula_weight 1098.87
_chemical_melting_point ?
_chemical_name_systematic
; 
 ? 
;
_space_group_IT_number 14
_symmetry_cell_setting monoclinic
_symmetry_space_group_name_Hall '-P 2yn'
_symmetry_space_group_name_H-M 'P 1 21/n 1'
_atom_sites_solution_hydrogens geom
_atom_sites_solution_primary direct
_atom_sites_solution_secondary difmap
_audit_creation_method SHELXL-97
_cell_angle_alpha 90.00
_cell_angle_beta 92.1200(10)
_cell_angle_gamma 90.00
_cell_formula_units_Z 4
_cell_length_a 14.0691(5)
_cell_length_b 18.4893(6)
_cell_length_c 24.9718(8)
_cell_measurement_temperature 173(2)
_cell_measurement_theta_max 26.09
_cell_measurement_theta_min 1.37
_cell_volume 6491.4(4)
_computing_cell_refinement 'Bruker SMART'
_computing_data_collection 'Bruker SMART'
_computing_data_reduction 'Bruker SAINT software (Bruker, 1999)'
_computing_molecular_graphics 'SHELXTL-PLUS (Sheldrick, 1990)'
_computing_publication_material SHELXL-97
_computing_structure_refinement 'SHELXL-97 (Sheldrick, 1997)'
_computing_structure_solution 'SHELXS-97 (Sheldrick, 1990)'
_diffrn_ambient_temperature 273(2)
_diffrn_measured_fraction_theta_full 1.000
_diffrn_measured_fraction_theta_max 1.000
_diffrn_measurement_device_type 'Bruker SMART APEX CCD'
_diffrn_measurement_method '\w scan'
_diffrn_radiation_monochromator graphite
_diffrn_radiation_source 'fine-focus sealed tube'
_diffrn_radiation_type MoK\a
_diffrn_radiation_wavelength 0.71073
_diffrn_reflns_av_R_equivalents 0.0386
_diffrn_reflns_av_sigmaI/netI 0.0475
_diffrn_reflns_limit_h_max 11
_diffrn_reflns_limit_h_min -17
_diffrn_reflns_limit_k_max 22
_diffrn_reflns_limit_k_min -21
_diffrn_reflns_limit_l_max 30
_diffrn_reflns_limit_l_min -26
_diffrn_reflns_number 35946
_diffrn_reflns_theta_full 26.09
_diffrn_reflns_theta_max 26.09
_diffrn_reflns_theta_min 1.37
_diffrn_standards_decay_% none
_diffrn_standards_interval_count none
_diffrn_standards_interval_time none
_diffrn_standards_number none
_exptl_absorpt_coefficient_mu 1.025
_exptl_absorpt_correction_T_max 0.7765
_exptl_absorpt_correction_T_min 0.6728
_exptl_absorpt_correction_type empirical
_exptl_absorpt_process_details SADABS
_exptl_crystal_colour Purple
_exptl_crystal_density_diffrn 1.141
_exptl_crystal_density_meas ?
_exptl_crystal_density_method 'not measured'
_exptl_crystal_description Block
_exptl_crystal_F_000 2332
_exptl_crystal_size_max 0.42
_exptl_crystal_size_mid 0.35
_exptl_crystal_size_min 0.26
_refine_diff_density_max 0.469
_refine_diff_density_min -0.381
_refine_diff_density_rms 0.080
_refine_ls_extinction_method none
_refine_ls_goodness_of_fit_ref 0.997
_refine_ls_hydrogen_treatment mixed
_refine_ls_matrix_type full
_refine_ls_number_parameters 622
_refine_ls_number_reflns 12877
_refine_ls_number_restraints 0
_refine_ls_restrained_S_all 0.997
_refine_ls_R_factor_all 0.0403
_refine_ls_R_factor_gt 0.0302
_refine_ls_shift/su_max 0.004
_refine_ls_shift/su_mean 0.000
_refine_ls_structure_factor_coef Fsqd
_refine_ls_weighting_details 'calc w=1/[\s^2^(Fo^2^)+(0.0382P)^2^+0.0000P] where P=(Fo^2^+2Fc^2^)/3'
_refine_ls_weighting_scheme calc
_refine_ls_wR_factor_gt 0.0737
_refine_ls_wR_factor_ref 0.0772
_reflns_number_gt 10299
_reflns_number_total 12877
_reflns_threshold_expression >2sigma(I)
_cod_data_source_file om200044j_si_005.cif
_cod_data_source_block m
_cod_depositor_comments
;
The following automatic conversions were performed:

'_chemical_melting_point' value 'not measured' was changed to '?' -
the value is undefined or not given.

'_symmetry_cell_setting' value
'Monoclinic' changed to 'monoclinic' according to
/home/saulius/struct/CIF-dictionaries/cif_core.dic dictionary named
'cif_core.dic' version 2.4.1 from 2010-06-29.

Automatic conversion script
Id: cif_fix_values 1715 2011-07-08 13:25:40Z adriana 

The following automatic conversions were performed:

'_exptl_crystal_density_meas' value 'None' was changed to '?' - the
value is perceived as not measured.

Automatic conversion script
Id: cif_fix_values 3008 2015-01-20 13:52:24Z robertas 
;
_cod_original_sg_symbol_H-M P2(1)/n
_cod_database_code 4064328

loop_
_symmetry_equiv_pos_as_xyz
'x, y, z'
'-x+1/2, y+1/2, -z+1/2'
'-x, -y, -z'
'x-1/2, -y-1/2, z-1/2'

loop_
_atom_site_label
_atom_site_type_symbol
_atom_site_fract_x
_atom_site_fract_y
_atom_site_fract_z
_atom_site_U_iso_or_equiv
_atom_site_adp_type
_atom_site_occupancy
_atom_site_symmetry_multiplicity
_atom_site_calc_flag
_atom_site_refinement_flags
Sm1 Sm 0.615641(9) 1.324959(7) 0.932987(5) 0.01709(5) Uani 1 1 d .
K1 K 0.75200(5) 1.05419(4) 0.74907(2) 0.03801(17) Uani 1 1 d .
Si1 Si 0.67977(5) 1.31664(3) 0.81581(3) 0.01841(15) Uani 1 1 d .
N1 N 0.69248(15) 1.25777(10) 0.86842(8) 0.0187(5) Uani 1 1 d .
N2 N 0.60942(15) 1.38037(10) 0.84365(7) 0.0180(5) Uani 1 1 d .
N3 N 0.70253(16) 1.29099(11) 1.00617(8) 0.0223(5) Uani 1 1 d .
N4 N 0.49294(15) 1.29723(11) 0.98681(8) 0.0209(5) Uani 1 1 d .
C1 C 0.72117(19) 1.18470(13) 0.86739(9) 0.0198(6) Uani 1 1 d .
C2 C 0.81850(19) 1.16478(13) 0.86868(9) 0.0210(6) Uani 1 1 d .
C3 C 0.8448(2) 1.09201(14) 0.87005(10) 0.0262(6) Uani 1 1 d .
H3 H 0.9104 1.0796 0.8701 0.031 Uiso 1 1 calc R
C4 C 0.7776(2) 1.03763(14) 0.87136(10) 0.0280(6) Uani 1 1 d .
H4 H 0.7964 0.9883 0.8727 0.034 Uiso 1 1 calc R
C5 C 0.6825(2) 1.05630(14) 0.87064(10) 0.0268(6) Uani 1 1 d .
H5 H 0.6362 1.0190 0.8719 0.032 Uiso 1 1 calc R
C6 C 0.6521(2) 1.12826(14) 0.86814(10) 0.0234(6) Uani 1 1 d .
C7 C 0.89701(19) 1.22120(14) 0.87174(10) 0.0245(6) Uani 1 1 d .
H7 H 0.8662 1.2692 0.8772 0.029 Uiso 1 1 calc R
C8 C 0.9509(2) 1.22576(15) 0.81993(11) 0.0333(7) Uani 1 1 d .
H8A H 1.0004 1.2629 0.8236 0.050 Uiso 1 1 calc R
H8B H 0.9066 1.2384 0.7902 0.050 Uiso 1 1 calc R
H8C H 0.9803 1.1789 0.8127 0.050 Uiso 1 1 calc R
C9 C 0.9660(2) 1.20838(17) 0.91943(11) 0.0356(7) Uani 1 1 d .
H9A H 1.0152 1.2459 0.9202 0.053 Uiso 1 1 calc R
H9B H 0.9958 1.1608 0.9160 0.053 Uiso 1 1 calc R
H9C H 0.9313 1.2102 0.9527 0.053 Uiso 1 1 calc R
C10 C 0.5465(2) 1.14271(14) 0.87040(11) 0.0272(6) Uani 1 1 d .
H10 H 0.5354 1.1944 0.8603 0.033 Uiso 1 1 calc R
C11 C 0.5126(2) 1.13240(16) 0.92714(11) 0.0369(7) Uani 1 1 d .
H11A H 0.4442 1.1423 0.9278 0.055 Uiso 1 1 calc R
H11B H 0.5469 1.1657 0.9515 0.055 Uiso 1 1 calc R
H11C H 0.5248 1.0825 0.9387 0.055 Uiso 1 1 calc R
C12 C 0.4858(2) 1.09574(15) 0.83162(12) 0.0369(7) Uani 1 1 d .
H12A H 0.4185 1.1081 0.8348 0.055 Uiso 1 1 calc R
H12B H 0.4955 1.0446 0.8405 0.055 Uiso 1 1 calc R
H12C H 0.5047 1.1046 0.7948 0.055 Uiso 1 1 calc R
C13 C 0.59387(18) 1.45217(13) 0.82869(9) 0.0185(5) Uani 1 1 d .
C14 C 0.62741(18) 1.50964(13) 0.86316(9) 0.0194(5) Uani 1 1 d .
C15 C 0.6079(2) 1.58148(13) 0.85004(10) 0.0231(6) Uani 1 1 d .
H15 H 0.6292 1.6185 0.8740 0.028 Uiso 1 1 calc R
C16 C 0.5587(2) 1.60040(14) 0.80332(10) 0.0270(6) Uani 1 1 d .
H16 H 0.5478 1.6498 0.7945 0.032 Uiso 1 1 calc R
C17 C 0.5256(2) 1.54577(14) 0.76949(10) 0.0275(6) Uani 1 1 d .
H17 H 0.4910 1.5583 0.7374 0.033 Uiso 1 1 calc R
C18 C 0.54161(19) 1.47315(13) 0.78128(9) 0.0220(6) Uani 1 1 d .
C19 C 0.67729(19) 1.49309(13) 0.91684(9) 0.0217(6) Uani 1 1 d .
H19 H 0.7065 1.4440 0.9141 0.026 Uiso 1 1 calc R
C20 C 0.7569(2) 1.54595(14) 0.93302(11) 0.0315(7) Uani 1 1 d .
H20A H 0.7857 1.5315 0.9677 0.047 Uiso 1 1 calc R
H20B H 0.7306 1.5948 0.9358 0.047 Uiso 1 1 calc R
H20C H 0.8055 1.5454 0.9059 0.047 Uiso 1 1 calc R
C21 C 0.6041(2) 1.48952(14) 0.96072(10) 0.0281(6) Uani 1 1 d .
H21A H 0.6364 1.4784 0.9952 0.042 Uiso 1 1 calc R
H21B H 0.5573 1.4516 0.9519 0.042 Uiso 1 1 calc R
H21C H 0.5716 1.5362 0.9631 0.042 Uiso 1 1 calc R
C22 C 0.4979(2) 1.41680(14) 0.74317(10) 0.0264(6) Uani 1 1 d .
H22 H 0.5049 1.3687 0.7612 0.032 Uiso 1 1 calc R
C23 C 0.3918(2) 1.42892(17) 0.73138(12) 0.0410(8) Uani 1 1 d .
H23A H 0.3674 1.3914 0.7068 0.061 Uiso 1 1 calc R
H23B H 0.3821 1.4766 0.7149 0.061 Uiso 1 1 calc R
H23C H 0.3578 1.4267 0.7649 0.061 Uiso 1 1 calc R
C24 C 0.5514(2) 1.41283(16) 0.69104(10) 0.0374(8) Uani 1 1 d .
H24A H 0.5218 1.3762 0.6674 0.056 Uiso 1 1 calc R
H24B H 0.6179 1.3997 0.6991 0.056 Uiso 1 1 calc R
H24C H 0.5488 1.4600 0.6732 0.056 Uiso 1 1 calc R
C25 C 0.78990(19) 1.36895(13) 0.79533(10) 0.0216(6) Uani 1 1 d .
C26 C 0.8464(2) 1.40143(14) 0.83583(11) 0.0267(6) Uani 1 1 d .
H26 H 0.8300 1.3944 0.8720 0.032 Uiso 1 1 calc R
C27 C 0.9251(2) 1.44346(15) 0.82552(12) 0.0351(7) Uani 1 1 d .
H27 H 0.9615 1.4645 0.8543 0.042 Uiso 1 1 calc R
C28 C 0.9506(2) 1.45460(15) 0.77304(13) 0.0395(8) Uani 1 1 d .
H28 H 1.0051 1.4827 0.7655 0.047 Uiso 1 1 calc R
C29 C 0.8960(2) 1.42439(15) 0.73192(12) 0.0351(7) Uani 1 1 d .
H29 H 0.9129 1.4320 0.6959 0.042 Uiso 1 1 calc R
C30 C 0.8167(2) 1.38308(14) 0.74262(10) 0.0281(6) Uani 1 1 d .
H30 H 0.7793 1.3638 0.7135 0.034 Uiso 1 1 calc R
C31 C 0.6388(2) 1.25940(13) 0.75585(10) 0.0236(6) Uani 1 1 d .
C32 C 0.5449(2) 1.23727(14) 0.74798(11) 0.0308(7) Uani 1 1 d .
H32 H 0.4986 1.2549 0.7715 0.037 Uiso 1 1 calc R
C33 C 0.5162(3) 1.19021(15) 0.70692(12) 0.0391(8) Uani 1 1 d .
H33 H 0.4514 1.1763 0.7025 0.047 Uiso 1 1 calc R
C34 C 0.5832(3) 1.16399(15) 0.67270(11) 0.0395(8) Uani 1 1 d .
H34 H 0.5644 1.1319 0.6446 0.047 Uiso 1 1 calc R
C35 C 0.6757(3) 1.18411(15) 0.67926(11) 0.0370(8) Uani 1 1 d .
H35 H 0.7212 1.1663 0.6554 0.044 Uiso 1 1 calc R
C36 C 0.7046(2) 1.23071(14) 0.72074(10) 0.0282(6) Uani 1 1 d .
H36 H 0.7699 1.2432 0.7253 0.034 Uiso 1 1 calc R
C37 C 0.6381(2) 1.32280(13) 1.04112(10) 0.0215(6) Uani 1 1 d .
H37 H 0.6636 1.3443 1.0731 0.026 Uiso 1 1 calc R
C38 C 0.54227(19) 1.32504(13) 1.03251(10) 0.0203(5) Uani 1 1 d .
H38 H 0.5057 1.3470 1.0593 0.024 Uiso 1 1 calc R
C39 C 0.78909(19) 1.26610(14) 1.03078(9) 0.0227(6) Uani 1 1 d .
C40 C 0.8705(2) 1.31067(14) 1.03435(10) 0.0241(6) Uani 1 1 d .
C41 C 0.9548(2) 1.28293(16) 1.05651(10) 0.0297(7) Uani 1 1 d .
H41 H 1.0097 1.3128 1.0585 0.036 Uiso 1 1 calc R
C42 C 0.9604(2) 1.21315(16) 1.07561(11) 0.0332(7) Uani 1 1 d .
H42 H 1.0189 1.1950 1.0904 0.040 Uiso 1 1 calc R
C43 C 0.8813(2) 1.17008(16) 1.07319(11) 0.0327(7) Uani 1 1 d .
H43 H 0.8855 1.1220 1.0865 0.039 Uiso 1 1 calc R
C44 C 0.7945(2) 1.19519(15) 1.05156(10) 0.0275(6) Uani 1 1 d .
C45 C 0.8693(2) 1.38855(14) 1.01525(11) 0.0281(6) Uani 1 1 d .
H45 H 0.8068 1.3976 0.9961 0.034 Uiso 1 1 calc R
C46 C 0.9475(2) 1.40419(16) 0.97644(11) 0.0375(7) Uani 1 1 d .
H46A H 0.9437 1.4549 0.9651 0.056 Uiso 1 1 calc R
H46B H 0.9395 1.3727 0.9450 0.056 Uiso 1 1 calc R
H46C H 1.0096 1.3950 0.9942 0.056 Uiso 1 1 calc R
C47 C 0.8776(2) 1.44034(16) 1.06322(11) 0.0415(8) Uani 1 1 d .
H47A H 0.8767 1.4904 1.0503 0.062 Uiso 1 1 calc R
H47B H 0.9375 1.4312 1.0834 0.062 Uiso 1 1 calc R
H47C H 0.8241 1.4325 1.0865 0.062 Uiso 1 1 calc R
C48 C 0.7084(2) 1.14629(16) 1.05033(11) 0.0347(7) Uani 1 1 d .
H48 H 0.6540 1.1739 1.0336 0.042 Uiso 1 1 calc R
C49 C 0.7240(3) 1.07940(18) 1.01612(14) 0.0531(9) Uani 1 1 d .
H49A H 0.6667 1.0492 1.0158 0.080 Uiso 1 1 calc R
H49B H 0.7781 1.0518 1.0312 0.080 Uiso 1 1 calc R
H49C H 0.7371 1.0942 0.9794 0.080 Uiso 1 1 calc R
C50 C 0.6810(3) 1.1244(2) 1.10657(13) 0.0558(10) Uani 1 1 d .
H50A H 0.6247 1.0932 1.1042 0.084 Uiso 1 1 calc R
H50B H 0.6668 1.1678 1.1273 0.084 Uiso 1 1 calc R
H50C H 0.7338 1.0981 1.1243 0.084 Uiso 1 1 calc R
C51 C 0.39505(19) 1.28525(13) 0.99223(10) 0.0224(6) Uani 1 1 d .
C52 C 0.3289(2) 1.31792(14) 0.95578(11) 0.0269(6) Uani 1 1 d .
C53 C 0.2321(2) 1.30699(17) 0.96214(12) 0.0381(7) Uani 1 1 d .
H53 H 0.1876 1.3281 0.9372 0.046 Uiso 1 1 calc R
C54 C 0.1995(2) 1.26633(18) 1.00370(13) 0.0436(8) Uani 1 1 d .
H54 H 0.1332 1.2615 1.0085 0.052 Uiso 1 1 calc R
C55 C 0.2636(2) 1.23284(17) 1.03817(13) 0.0414(8) Uani 1 1 d .
H55 H 0.2405 1.2042 1.0665 0.050 Uiso 1 1 calc R
C56 C 0.3615(2) 1.23959(15) 1.03294(11) 0.0285(6) Uani 1 1 d .
C57 C 0.3624(2) 1.36139(16) 0.90888(11) 0.0329(7) Uani 1 1 d .
H57 H 0.4281 1.3787 0.9187 0.039 Uiso 1 1 calc R
C58 C 0.3033(3) 1.42770(17) 0.89480(13) 0.0500(9) Uani 1 1 d .
H58A H 0.2988 1.4584 0.9266 0.075 Uiso 1 1 calc R
H58B H 0.2395 1.4127 0.8824 0.075 Uiso 1 1 calc R
H58C H 0.3336 1.4548 0.8664 0.075 Uiso 1 1 calc R
C59 C 0.3700(3) 1.31348(19) 0.86027(14) 0.0614(12) Uani 1 1 d .
H59A H 0.3924 1.3421 0.8302 0.092 Uiso 1 1 calc R
H59B H 0.3075 1.2929 0.8507 0.092 Uiso 1 1 calc R
H59C H 0.4152 1.2743 0.8683 0.092 Uiso 1 1 calc R
C60 C 0.4292(2) 1.19388(15) 1.06747(11) 0.0318(7) Uani 1 1 d .
H60 H 0.4944 1.1996 1.0533 0.038 Uiso 1 1 calc R
C61 C 0.4029(2) 1.11323(16) 1.06369(13) 0.0469(9) Uani 1 1 d .
H61A H 0.4478 1.0849 1.0861 0.070 Uiso 1 1 calc R
H61B H 0.4058 1.0972 1.0264 0.070 Uiso 1 1 calc R
H61C H 0.3383 1.1062 1.0761 0.070 Uiso 1 1 calc R
C62 C 0.4335(3) 1.21824(17) 1.12629(11) 0.0454(9) Uani 1 1 d .
H62A H 0.4785 1.1876 1.1469 0.068 Uiso 1 1 calc R
H62B H 0.3702 1.2140 1.1411 0.068 Uiso 1 1 calc R
H62C H 0.4546 1.2687 1.1285 0.068 Uiso 1 1 calc R

loop_
_atom_site_aniso_label
_atom_site_aniso_U_11
_atom_site_aniso_U_22
_atom_site_aniso_U_33
_atom_site_aniso_U_23
_atom_site_aniso_U_13
_atom_site_aniso_U_12
Sm1 0.01860(8) 0.01787(7) 0.01504(7) 0.00163(5) 0.00366(5) 0.00085(6)
K1 0.0404(4) 0.0401(4) 0.0339(3) 0.0103(3) 0.0072(3) -0.0006(3)
Si1 0.0236(4) 0.0162(3) 0.0157(3) -0.0004(3) 0.0042(3) -0.0008(3)
N1 0.0204(12) 0.0171(11) 0.0189(10) -0.0002(8) 0.0026(9) 0.0012(9)
N2 0.0210(12) 0.0162(10) 0.0170(10) 0.0002(8) 0.0045(9) -0.0004(9)
N3 0.0199(12) 0.0261(12) 0.0211(11) 0.0002(9) 0.0022(10) 0.0020(10)
N4 0.0193(12) 0.0218(11) 0.0218(11) 0.0013(9) 0.0031(10) 0.0001(10)
C1 0.0245(14) 0.0209(13) 0.0141(12) -0.0002(10) 0.0026(11) 0.0043(11)
C2 0.0261(15) 0.0209(13) 0.0162(12) -0.0007(10) 0.0022(11) 0.0007(11)
C3 0.0270(16) 0.0250(14) 0.0269(14) -0.0004(11) 0.0040(12) 0.0084(12)
C4 0.0365(18) 0.0172(14) 0.0310(15) 0.0010(11) 0.0089(13) 0.0067(12)
C5 0.0344(17) 0.0192(13) 0.0273(14) 0.0014(11) 0.0077(13) -0.0015(12)
C6 0.0287(16) 0.0217(14) 0.0200(13) -0.0006(11) 0.0031(12) 0.0016(12)
C7 0.0236(15) 0.0228(14) 0.0272(14) -0.0038(11) 0.0011(12) 0.0031(12)
C8 0.0333(18) 0.0322(16) 0.0347(16) -0.0025(13) 0.0050(14) -0.0029(14)
C9 0.0313(18) 0.0421(18) 0.0329(16) -0.0071(14) -0.0051(14) 0.0038(15)
C10 0.0258(16) 0.0206(14) 0.0354(15) -0.0008(12) 0.0071(13) 0.0010(12)
C11 0.0353(18) 0.0337(17) 0.0427(17) -0.0024(14) 0.0174(15) 0.0009(14)
C12 0.0357(19) 0.0315(16) 0.0434(18) -0.0040(14) 0.0025(15) -0.0021(14)
C13 0.0200(14) 0.0202(13) 0.0158(12) 0.0032(10) 0.0061(11) 0.0002(11)
C14 0.0225(14) 0.0208(13) 0.0151(12) -0.0001(10) 0.0039(11) 0.0022(11)
C15 0.0302(16) 0.0188(13) 0.0205(13) -0.0016(10) 0.0054(12) 0.0010(12)
C16 0.0383(18) 0.0161(13) 0.0267(14) 0.0036(11) 0.0020(13) 0.0077(12)
C17 0.0344(17) 0.0267(15) 0.0211(13) 0.0038(11) -0.0023(12) 0.0033(13)
C18 0.0272(15) 0.0192(13) 0.0197(13) -0.0003(10) 0.0025(11) -0.0004(12)
C19 0.0300(16) 0.0155(13) 0.0198(13) 0.0016(10) 0.0009(12) 0.0020(11)
C20 0.0416(19) 0.0252(15) 0.0270(15) 0.0031(12) -0.0073(13) -0.0035(13)
C21 0.0411(18) 0.0240(14) 0.0197(13) 0.0018(11) 0.0076(13) 0.0033(13)
C22 0.0324(17) 0.0249(14) 0.0213(13) 0.0040(11) -0.0056(12) -0.0034(13)
C23 0.041(2) 0.0429(19) 0.0383(17) 0.0081(14) -0.0109(15) -0.0067(16)
C24 0.054(2) 0.0347(17) 0.0231(15) -0.0028(12) 0.0001(14) -0.0088(16)
C25 0.0265(15) 0.0152(13) 0.0237(13) 0.0005(10) 0.0103(12) 0.0023(11)
C26 0.0310(16) 0.0233(14) 0.0265(14) -0.0017(11) 0.0107(13) -0.0014(12)
C27 0.0326(18) 0.0281(16) 0.0448(18) -0.0024(13) 0.0056(15) -0.0071(14)
C28 0.0335(18) 0.0266(16) 0.060(2) 0.0069(15) 0.0195(16) -0.0057(14)
C29 0.0400(19) 0.0314(16) 0.0351(16) 0.0107(13) 0.0198(15) 0.0029(14)
C30 0.0323(17) 0.0264(15) 0.0261(14) 0.0005(11) 0.0092(13) 0.0037(13)
C31 0.0357(17) 0.0161(13) 0.0190(13) 0.0019(10) -0.0003(12) 0.0025(12)
C32 0.0393(19) 0.0255(15) 0.0277(15) -0.0012(12) 0.0027(13) -0.0033(13)
C33 0.049(2) 0.0283(16) 0.0390(17) 0.0007(13) -0.0092(16) -0.0070(15)
C34 0.064(2) 0.0268(16) 0.0263(16) -0.0063(12) -0.0137(16) 0.0062(16)
C35 0.054(2) 0.0300(16) 0.0262(15) -0.0107(12) -0.0076(15) 0.0179(15)
C36 0.0369(18) 0.0249(14) 0.0229(14) -0.0003(11) 0.0006(13) 0.0083(13)
C37 0.0293(15) 0.0216(13) 0.0137(12) 0.0029(10) 0.0022(11) -0.0012(12)
C38 0.0255(15) 0.0169(12) 0.0189(12) 0.0014(10) 0.0072(11) 0.0020(11)
C39 0.0250(15) 0.0268(14) 0.0163(12) 0.0002(10) 0.0023(11) 0.0047(12)
C40 0.0242(15) 0.0298(15) 0.0182(13) -0.0025(11) 0.0004(11) 0.0022(12)
C41 0.0249(16) 0.0400(17) 0.0237(14) -0.0004(12) -0.0049(12) 0.0012(14)
C42 0.0255(17) 0.0459(19) 0.0278(15) 0.0063(13) -0.0040(13) 0.0085(14)
C43 0.0333(17) 0.0345(17) 0.0302(15) 0.0095(13) -0.0005(13) 0.0094(14)
C44 0.0286(16) 0.0307(15) 0.0233(14) 0.0025(11) 0.0027(12) 0.0026(13)
C45 0.0249(16) 0.0292(15) 0.0301(15) 0.0021(12) -0.0005(13) -0.0010(13)
C46 0.042(2) 0.0347(17) 0.0354(16) 0.0024(13) 0.0050(15) -0.0051(15)
C47 0.052(2) 0.0318(17) 0.0410(18) -0.0047(14) 0.0094(16) 0.0054(16)
C48 0.0334(18) 0.0327(16) 0.0377(17) 0.0092(13) -0.0017(14) -0.0001(14)
C49 0.057(2) 0.044(2) 0.058(2) -0.0009(17) -0.0082(19) -0.0033(18)
C50 0.052(2) 0.065(2) 0.051(2) 0.0172(18) 0.0113(18) -0.012(2)
C51 0.0228(15) 0.0202(14) 0.0248(13) -0.0028(11) 0.0093(12) -0.0013(11)
C52 0.0211(15) 0.0288(15) 0.0312(15) -0.0049(12) 0.0049(12) -0.0001(12)
C53 0.0266(17) 0.0452(19) 0.0423(18) -0.0021(14) -0.0015(15) 0.0005(15)
C54 0.0223(17) 0.053(2) 0.057(2) -0.0016(17) 0.0142(16) -0.0064(16)
C55 0.0326(19) 0.0444(19) 0.0484(19) 0.0055(15) 0.0178(16) -0.0078(15)
C56 0.0281(16) 0.0274(15) 0.0307(15) -0.0012(12) 0.0107(13) -0.0033(13)
C57 0.0237(16) 0.0408(17) 0.0341(16) 0.0067(13) -0.0003(13) -0.0006(14)
C58 0.069(3) 0.0399(19) 0.0405(19) -0.0002(15) 0.0014(18) 0.0120(18)
C59 0.084(3) 0.054(2) 0.049(2) 0.0058(17) 0.031(2) 0.025(2)
C60 0.0363(18) 0.0268(15) 0.0331(16) 0.0059(12) 0.0134(14) 0.0016(13)
C61 0.051(2) 0.0279(17) 0.063(2) 0.0071(15) 0.0155(19) -0.0046(15)
C62 0.061(2) 0.0424(19) 0.0336(17) 0.0077(14) 0.0172(17) 0.0132(17)

loop_
_atom_type_symbol
_atom_type_description
_atom_type_scat_dispersion_real
_atom_type_scat_dispersion_imag
_atom_type_scat_source
C C 0.0033 0.0016 'International Tables Vol C Tables 4.2.6.8 and 6.1.1.4'
H H 0.0000 0.0000 'International Tables Vol C Tables 4.2.6.8 and 6.1.1.4'
N N 0.0061 0.0033 'International Tables Vol C Tables 4.2.6.8 and 6.1.1.4'
Si Si 0.0817 0.0704 'International Tables Vol C Tables 4.2.6.8 and 6.1.1.4'
Sm Sm -0.1638 3.4418 'International Tables Vol C Tables 4.2.6.8 and 6.1.1.4'
K K 0.2009 0.2494 'International Tables Vol C Tables 4.2.6.8 and 6.1.1.4'
O O 0.0106 0.0060 'International Tables Vol C Tables 4.2.6.8 and 6.1.1.4'

loop_
_geom_angle_atom_site_label_1
_geom_angle_atom_site_label_2
_geom_angle_atom_site_label_3
_geom_angle
_geom_angle_site_symmetry_1
_geom_angle_site_symmetry_3
N3 Sm1 N4 81.91(8) . .
N3 Sm1 N1 99.27(7) . .
N4 Sm1 N1 131.81(7) . .
N3 Sm1 N2 148.77(7) . .
N4 Sm1 N2 128.77(7) . .
N1 Sm1 N2 66.15(7) . .
N3 Sm1 C37 31.35(8) . .
N4 Sm1 C37 58.19(8) . .
N1 Sm1 C37 129.92(7) . .
N2 Sm1 C37 155.78(7) . .
N3 Sm1 C38 58.16(8) . .
N4 Sm1 C38 31.14(8) . .
N1 Sm1 C38 146.23(7) . .
N2 Sm1 C38 145.76(7) . .
C37 Sm1 C38 28.94(8) . .
N3 Sm1 Si1 125.79(6) . .
N4 Sm1 Si1 142.87(5) . .
N1 Sm1 Si1 33.06(5) . .
N2 Sm1 Si1 33.24(5) . .
C37 Sm1 Si1 156.08(6) . .
C38 Sm1 Si1 174.01(6) . .
C4 K1 C16 111.84(8) . 2_646
C4 K1 C35 130.81(7) . .
C16 K1 C35 80.64(8) 2_646 .
C4 K1 C17 93.44(7) . 2_646
C16 K1 C17 25.36(7) 2_646 2_646
C35 K1 C17 105.94(8) . 2_646
C4 K1 C29 80.35(8) . 2_646
C16 K1 C29 146.01(7) 2_646 2_646
C35 K1 C29 116.27(9) . 2_646
C17 K1 C29 128.94(7) 2_646 2_646
C4 K1 C5 25.19(7) . .
C16 K1 C5 133.07(7) 2_646 .
C35 K1 C5 113.89(8) . .
C17 K1 C5 118.14(7) 2_646 .
C29 K1 C5 69.54(7) 2_646 .
C4 K1 C15 135.82(8) . 2_646
C16 K1 C15 24.83(6) 2_646 2_646
C35 K1 C15 70.32(8) . 2_646
C17 K1 C15 43.28(7) 2_646 2_646
C29 K1 C15 129.71(7) 2_646 2_646
C5 K1 C15 157.84(8) . 2_646
C4 K1 C30 82.34(7) . 2_646
C16 K1 C30 122.75(7) 2_646 2_646
C35 K1 C30 132.17(8) . 2_646
C17 K1 C30 104.63(7) 2_646 2_646
C29 K1 C30 24.43(7) 2_646 2_646
C5 K1 C30 81.57(7) . 2_646
C15 K1 C30 112.38(6) 2_646 2_646
C4 K1 C3 24.56(7) . .
C16 K1 C3 90.61(7) 2_646 .
C35 K1 C3 117.37(7) . .
C17 K1 C3 77.71(7) 2_646 .
C29 K1 C3 104.91(7) 2_646 .
C5 K1 C3 42.58(7) . .
C15 K1 C3 115.44(7) 2_646 .
C30 K1 C3 104.45(7) 2_646 .
C4 K1 C18 96.22(7) . 2_646
C16 K1 C18 43.57(7) 2_646 2_646
C35 K1 C18 119.64(8) . 2_646
C17 K1 C18 24.24(6) 2_646 2_646
C29 K1 C18 105.55(7) 2_646 2_646
C5 K1 C18 120.65(7) . 2_646
C15 K1 C18 49.42(6) 2_646 2_646
C30 K1 C18 81.12(7) 2_646 2_646
C3 K1 C18 89.14(7) . 2_646
C4 K1 C36 108.48(7) . .
C16 K1 C36 79.30(7) 2_646 .
C35 K1 C36 24.24(7) . .
C17 K1 C36 101.71(7) 2_646 .
C29 K1 C36 128.48(8) 2_646 .
C5 K1 C36 96.91(6) . .
C15 K1 C36 79.22(7) 2_646 .
C30 K1 C36 150.83(8) 2_646 .
C3 K1 C36 93.14(6) . .
C18 K1 C36 122.87(7) 2_646 .
C4 K1 C28 99.96(8) . 2_646
C16 K1 C28 142.79(7) 2_646 2_646
C35 K1 C28 93.24(9) . 2_646
C17 K1 C28 140.14(7) 2_646 2_646
C29 K1 C28 23.69(7) 2_646 2_646
C5 K1 C28 83.02(8) . 2_646
C15 K1 C28 118.96(7) 2_646 2_646
C30 K1 C28 41.74(7) 2_646 2_646
C3 K1 C28 123.88(7) . 2_646
C18 K1 C28 116.30(7) 2_646 2_646
C36 K1 C28 109.09(8) . 2_646
N2 Si1 N1 99.93(10) . .
N2 Si1 C31 122.78(12) . .
N1 Si1 C31 105.67(10) . .
N2 Si1 C25 104.36(11) . .
N1 Si1 C25 117.68(11) . .
C31 Si1 C25 107.18(11) . .
N2 Si1 Sm1 52.14(7) . .
N1 Si1 Sm1 48.07(7) . .
C31 Si1 Sm1 132.82(9) . .
C25 Si1 Sm1 119.65(8) . .
C1 N1 Si1 128.13(16) . .
C1 N1 Sm1 131.52(15) . .
Si1 N1 Sm1 98.86(9) . .
C13 N2 Si1 129.57(16) . .
C13 N2 Sm1 129.88(14) . .
Si1 N2 Sm1 94.62(9) . .
C37 N3 C39 115.3(2) . .
C37 N3 Sm1 92.52(15) . .
C39 N3 Sm1 150.84(16) . .
C51 N4 C38 115.7(2) . .
C51 N4 Sm1 148.85(17) . .
C38 N4 Sm1 91.97(15) . .
N1 C1 C2 121.7(2) . .
N1 C1 C6 120.3(2) . .
C2 C1 C6 117.9(2) . .
C3 C2 C1 120.4(2) . .
C3 C2 C7 118.0(2) . .
C1 C2 C7 121.5(2) . .
C4 C3 C2 121.4(3) . .
C4 C3 K1 67.77(15) . .
C2 C3 K1 94.91(16) . .
C4 C3 H3 119.3 . .
C2 C3 H3 119.3 . .
K1 C3 H3 107.4 . .
C5 C4 C3 118.8(2) . .
C5 C4 K1 83.36(16) . .
C3 C4 K1 87.66(16) . .
C5 C4 H4 120.6 . .
C3 C4 H4 120.6 . .
K1 C4 H4 98.8 . .
C4 C5 C6 122.2(3) . .
C4 C5 K1 71.44(15) . .
C6 C5 K1 94.16(15) . .
C4 C5 H5 118.9 . .
C6 C5 H5 118.9 . .
K1 C5 H5 104.7 . .
C5 C6 C1 119.3(3) . .
C5 C6 C10 117.8(2) . .
C1 C6 C10 122.8(2) . .
C2 C7 C8 112.2(2) . .
C2 C7 C9 111.9(2) . .
C8 C7 C9 110.4(2) . .
C2 C7 H7 107.4 . .
C8 C7 H7 107.4 . .
C9 C7 H7 107.4 . .
C7 C8 H8A 109.5 . .
C7 C8 H8B 109.5 . .
H8A C8 H8B 109.5 . .
C7 C8 H8C 109.5 . .
H8A C8 H8C 109.5 . .
H8B C8 H8C 109.5 . .
C7 C9 H9A 109.5 . .
C7 C9 H9B 109.5 . .
H9A C9 H9B 109.5 . .
C7 C9 H9C 109.5 . .
H9A C9 H9C 109.5 . .
H9B C9 H9C 109.5 . .
C6 C10 C11 110.7(2) . .
C6 C10 C12 113.6(2) . .
C11 C10 C12 109.2(2) . .
C6 C10 H10 107.7 . .
C11 C10 H10 107.7 . .
C12 C10 H10 107.7 . .
C10 C11 H11A 109.5 . .
C10 C11 H11B 109.5 . .
H11A C11 H11B 109.5 . .
C10 C11 H11C 109.5 . .
H11A C11 H11C 109.5 . .
H11B C11 H11C 109.5 . .
C10 C12 H12A 109.5 . .
C10 C12 H12B 109.5 . .
H12A C12 H12B 109.5 . .
C10 C12 H12C 109.5 . .
H12A C12 H12C 109.5 . .
H12B C12 H12C 109.5 . .
N2 C13 C18 123.6(2) . .
N2 C13 C14 119.9(2) . .
C18 C13 C14 116.4(2) . .
N2 C13 K1 124.43(15) . 2_656
C18 C13 K1 72.82(14) . 2_656
C14 C13 K1 74.83(13) . 2_656
C15 C14 C13 120.5(2) . .
C15 C14 C19 118.7(2) . .
C13 C14 C19 120.7(2) . .
C15 C14 K1 71.19(14) . 2_656
C13 C14 K1 81.33(13) . 2_656
C19 C14 K1 122.85(16) . 2_656
C16 C15 C14 121.9(2) . .
C16 C15 K1 72.28(15) . 2_656
C14 C15 K1 84.95(15) . 2_656
C16 C15 H15 119.0 . .
C14 C15 H15 119.0 . .
K1 C15 H15 113.9 2_656 .
C15 C16 C17 118.5(2) . .
C15 C16 K1 82.89(16) . 2_656
C17 C16 K1 79.54(16) . 2_656
C15 C16 H16 120.7 . .
C17 C16 H16 120.7 . .
K1 C16 H16 107.4 2_656 .
C16 C17 C18 121.7(2) . .
C16 C17 K1 75.10(17) . 2_656
C18 C17 K1 85.74(17) . 2_656
C16 C17 H17 119.1 . .
C18 C17 H17 119.1 . .
K1 C17 H17 109.9 2_656 .
C17 C18 C13 120.9(2) . .
C17 C18 C22 118.0(2) . .
C13 C18 C22 121.1(2) . .
C17 C18 K1 70.01(16) . 2_656
C13 C18 K1 83.44(15) . 2_656
C22 C18 K1 119.55(16) . 2_656
C14 C19 C20 114.4(2) . .
C14 C19 C21 109.8(2) . .
C20 C19 C21 110.1(2) . .
C14 C19 H19 107.4 . .
C20 C19 H19 107.4 . .
C21 C19 H19 107.4 . .
C19 C20 H20A 109.5 . .
C19 C20 H20B 109.5 . .
H20A C20 H20B 109.5 . .
C19 C20 H20C 109.5 . .
H20A C20 H20C 109.5 . .
H20B C20 H20C 109.5 . .
C19 C21 H21A 109.5 . .
C19 C21 H21B 109.5 . .
H21A C21 H21B 109.5 . .
C19 C21 H21C 109.5 . .
H21A C21 H21C 109.5 . .
H21B C21 H21C 109.5 . .
C18 C22 C23 112.9(2) . .
C18 C22 C24 111.3(2) . .
C23 C22 C24 110.6(2) . .
C18 C22 H22 107.3 . .
C23 C22 H22 107.3 . .
C24 C22 H22 107.3 . .
C22 C23 H23A 109.5 . .
C22 C23 H23B 109.5 . .
H23A C23 H23B 109.5 . .
C22 C23 H23C 109.5 . .
H23A C23 H23C 109.5 . .
H23B C23 H23C 109.5 . .
C22 C24 H24A 109.5 . .
C22 C24 H24B 109.5 . .
H24A C24 H24B 109.5 . .
C22 C24 H24C 109.5 . .
H24A C24 H24C 109.5 . .
H24B C24 H24C 109.5 . .
C26 C25 C30 115.6(2) . .
C26 C25 Si1 117.92(18) . .
C30 C25 Si1 126.3(2) . .
C27 C26 C25 122.9(3) . .
C27 C26 H26 118.5 . .
C25 C26 H26 118.5 . .
C26 C27 C28 119.7(3) . .
C26 C27 H27 120.1 . .
C28 C27 H27 120.1 . .
C29 C28 C27 119.2(3) . .
C29 C28 K1 70.08(18) . 2_656
C27 C28 K1 89.39(19) . 2_656
C29 C28 H28 120.4 . .
C27 C28 H28 120.4 . .
K1 C28 H28 110.3 2_656 .
C28 C29 C30 120.7(3) . .
C28 C29 K1 86.23(18) . 2_656
C30 C29 K1 81.54(17) . 2_656
C28 C29 H29 119.6 . .
C30 C29 H29 119.6 . .
K1 C29 H29 102.4 2_656 .
C29 C30 C25 121.8(3) . .
C29 C30 K1 74.03(16) . 2_656
C25 C30 K1 91.72(15) . 2_656
C29 C30 H30 119.1 . .
C25 C30 H30 119.1 . .
K1 C30 H30 104.6 2_656 .
C32 C31 C36 116.5(2) . .
C32 C31 Si1 122.2(2) . .
C36 C31 Si1 120.9(2) . .
C31 C32 C33 122.4(3) . .
C31 C32 H32 118.8 . .
C33 C32 H32 118.8 . .
C34 C33 C32 119.2(3) . .
C34 C33 H33 120.4 . .
C32 C33 H33 120.4 . .
C35 C34 C33 120.1(3) . .
C35 C34 H34 119.9 . .
C33 C34 H34 119.9 . .
C34 C35 C36 120.6(3) . .
C34 C35 K1 99.45(19) . .
C36 C35 K1 88.63(16) . .
C34 C35 H35 119.7 . .
C36 C35 H35 119.7 . .
K1 C35 H35 81.9 . .
C35 C36 C31 121.1(3) . .
C35 C36 K1 67.14(15) . .
C31 C36 K1 111.22(16) . .
C35 C36 H36 119.4 . .
C31 C36 H36 119.4 . .
K1 C36 H36 91.5 . .
C38 C37 N3 124.9(2) . .
C38 C37 Sm1 76.30(15) . .
N3 C37 Sm1 56.13(12) . .
C38 C37 H37 117.6 . .
N3 C37 H37 117.6 . .
Sm1 C37 H37 149.1 . .
C37 C38 N4 124.9(2) . .
C37 C38 Sm1 74.76(14) . .
N4 C38 Sm1 56.89(12) . .
C37 C38 H38 117.5 . .
N4 C38 H38 117.5 . .
Sm1 C38 H38 151.1 . .
C44 C39 C40 119.1(3) . .
C44 C39 N3 119.6(2) . .
C40 C39 N3 121.3(2) . .
C41 C40 C39 119.3(2) . .
C41 C40 C45 118.4(3) . .
C39 C40 C45 122.3(2) . .
C42 C41 C40 121.5(3) . .
C42 C41 H41 119.3 . .
C40 C41 H41 119.3 . .
C43 C42 C41 119.6(3) . .
C43 C42 H42 120.2 . .
C41 C42 H42 120.2 . .
C42 C43 C44 121.5(3) . .
C42 C43 H43 119.3 . .
C44 C43 H43 119.3 . .
C43 C44 C39 119.1(3) . .
C43 C44 C48 119.8(3) . .
C39 C44 C48 121.1(3) . .
C40 C45 C46 112.4(2) . .
C40 C45 C47 110.3(2) . .
C46 C45 C47 110.1(2) . .
C40 C45 H45 108.0 . .
C46 C45 H45 108.0 . .
C47 C45 H45 108.0 . .
C45 C46 H46A 109.5 . .
C45 C46 H46B 109.5 . .
H46A C46 H46B 109.5 . .
C45 C46 H46C 109.5 . .
H46A C46 H46C 109.5 . .
H46B C46 H46C 109.5 . .
C45 C47 H47A 109.5 . .
C45 C47 H47B 109.5 . .
H47A C47 H47B 109.5 . .
C45 C47 H47C 109.5 . .
H47A C47 H47C 109.5 . .
H47B C47 H47C 109.5 . .
C44 C48 C49 111.5(3) . .
C44 C48 C50 111.7(3) . .
C49 C48 C50 110.3(3) . .
C44 C48 H48 107.7 . .
C49 C48 H48 107.7 . .
C50 C48 H48 107.7 . .
C48 C49 H49A 109.5 . .
C48 C49 H49B 109.5 . .
H49A C49 H49B 109.5 . .
C48 C49 H49C 109.5 . .
H49A C49 H49C 109.5 . .
H49B C49 H49C 109.5 . .
C48 C50 H50A 109.5 . .
C48 C50 H50B 109.5 . .
H50A C50 H50B 109.5 . .
C48 C50 H50C 109.5 . .
H50A C50 H50C 109.5 . .
H50B C50 H50C 109.5 . .
N4 C51 C52 119.7(2) . .
N4 C51 C56 121.1(2) . .
C52 C51 C56 119.2(2) . .
C53 C52 C51 119.2(3) . .
C53 C52 C57 120.1(3) . .
C51 C52 C57 120.6(2) . .
C54 C53 C52 121.4(3) . .
C54 C53 H53 119.3 . .
C52 C53 H53 119.3 . .
C55 C54 C53 119.4(3) . .
C55 C54 H54 120.3 . .
C53 C54 H54 120.3 . .
C54 C55 C56 122.0(3) . .
C54 C55 H55 119.0 . .
C56 C55 H55 119.0 . .
C55 C56 C51 118.5(3) . .
C55 C56 C60 119.9(3) . .
C51 C56 C60 121.4(2) . .
C59 C57 C52 110.2(3) . .
C59 C57 C58 110.1(3) . .
C52 C57 C58 115.2(3) . .
C59 C57 H57 107.0 . .
C52 C57 H57 107.0 . .
C58 C57 H57 107.0 . .
C57 C58 H58A 109.5 . .
C57 C58 H58B 109.5 . .
H58A C58 H58B 109.5 . .
C57 C58 H58C 109.5 . .
H58A C58 H58C 109.5 . .
H58B C58 H58C 109.5 . .
C57 C59 H59A 109.5 . .
C57 C59 H59B 109.5 . .
H59A C59 H59B 109.5 . .
C57 C59 H59C 109.5 . .
H59A C59 H59C 109.5 . .
H59B C59 H59C 109.5 . .
C56 C60 C62 112.4(2) . .
C56 C60 C61 111.1(3) . .
C62 C60 C61 110.1(2) . .
C56 C60 H60 107.7 . .
C62 C60 H60 107.7 . .
C61 C60 H60 107.7 . .
C60 C61 H61A 109.5 . .
C60 C61 H61B 109.5 . .
H61A C61 H61B 109.5 . .
C60 C61 H61C 109.5 . .
H61A C61 H61C 109.5 . .
H61B C61 H61C 109.5 . .
C60 C62 H62A 109.5 . .
C60 C62 H62B 109.5 . .
H62A C62 H62B 109.5 . .
C60 C62 H62C 109.5 . .
H62A C62 H62C 109.5 . .
H62B C62 H62C 109.5 . .

loop_
_geom_bond_atom_site_label_1
_geom_bond_atom_site_label_2
_geom_bond_distance
_geom_bond_site_symmetry_2
Sm1 N3 2.250(2) .
Sm1 N4 2.285(2) .
Sm1 N1 2.3326(19) .
Sm1 N2 2.4536(19) .
Sm1 C37 2.707(2) .
Sm1 C38 2.726(2) .
Sm1 Si1 3.0977(7) .
K1 C4 3.077(3) .
K1 C16 3.129(3) 2_646
K1 C35 3.134(3) .
K1 C17 3.184(3) 2_646
K1 C29 3.224(3) 2_646
K1 C5 3.224(3) .
K1 C15 3.259(3) 2_646
K1 C30 3.317(3) 2_646
K1 C3 3.321(3) .
K1 C18 3.379(3) 2_646
K1 C36 3.400(3) .
K1 C28 3.422(3) 2_646
Si1 N2 1.704(2) .
Si1 N1 1.710(2) .
Si1 C31 1.905(3) .
Si1 C25 1.912(3) .
N1 C1 1.411(3) .
N2 C13 1.394(3) .
N3 C37 1.410(3) .
N3 C39 1.420(3) .
N4 C51 1.406(3) .
N4 C38 1.411(3) .
C1 C2 1.417(4) .
C1 C6 1.427(4) .
C2 C3 1.396(3) .
C2 C7 1.519(4) .
C3 C4 1.382(4) .
C3 H3 0.9500 .
C4 C5 1.381(4) .
C4 H4 0.9500 .
C5 C6 1.398(4) .
C5 H5 0.9500 .
C6 C10 1.512(4) .
C7 C8 1.526(4) .
C7 C9 1.527(4) .
C7 H7 1.0000 .
C8 H8A 0.9800 .
C8 H8B 0.9800 .
C8 H8C 0.9800 .
C9 H9A 0.9800 .
C9 H9B 0.9800 .
C9 H9C 0.9800 .
C10 C11 1.524(4) .
C10 C12 1.536(4) .
C10 H10 1.0000 .
C11 H11A 0.9800 .
C11 H11B 0.9800 .
C11 H11C 0.9800 .
C12 H12A 0.9800 .
C12 H12B 0.9800 .
C12 H12C 0.9800 .
C13 C18 1.424(3) .
C13 C14 1.436(3) .
C13 K1 3.513(2) 2_656
C14 C15 1.393(3) .
C14 C19 1.521(3) .
C14 K1 3.430(2) 2_656
C15 C16 1.379(4) .
C15 K1 3.259(3) 2_656
C15 H15 0.9500 .
C16 C17 1.387(4) .
C16 K1 3.129(3) 2_656
C16 H16 0.9500 .
C17 C18 1.391(3) .
C17 K1 3.184(3) 2_656
C17 H17 0.9500 .
C18 C22 1.525(3) .
C18 K1 3.379(3) 2_656
C19 C20 1.530(4) .
C19 C21 1.533(4) .
C19 H19 1.0000 .
C20 H20A 0.9800 .
C20 H20B 0.9800 .
C20 H20C 0.9800 .
C21 H21A 0.9800 .
C21 H21B 0.9800 .
C21 H21C 0.9800 .
C22 C23 1.527(4) .
C22 C24 1.530(4) .
C22 H22 1.0000 .
C23 H23A 0.9800 .
C23 H23B 0.9800 .
C23 H23C 0.9800 .
C24 H24A 0.9800 .
C24 H24B 0.9800 .
C24 H24C 0.9800 .
C25 C26 1.398(4) .
C25 C30 1.407(3) .
C26 C27 1.385(4) .
C26 H26 0.9500 .
C27 C28 1.387(4) .
C27 H27 0.9500 .
C28 C29 1.378(4) .
C28 K1 3.422(3) 2_656
C28 H28 0.9500 .
C29 C30 1.387(4) .
C29 K1 3.224(3) 2_656
C29 H29 0.9500 .
C30 K1 3.317(3) 2_656
C30 H30 0.9500 .
C31 C32 1.390(4) .
C31 C36 1.402(4) .
C32 C33 1.393(4) .
C32 H32 0.9500 .
C33 C34 1.383(5) .
C33 H33 0.9500 .
C34 C35 1.358(5) .
C34 H34 0.9500 .
C35 C36 1.396(4) .
C35 H35 0.9500 .
C36 H36 0.9500 .
C37 C38 1.358(4) .
C37 H37 0.9500 .
C38 H38 0.9500 .
C39 C44 1.411(4) .
C39 C40 1.411(4) .
C40 C41 1.387(4) .
C40 C45 1.517(4) .
C41 C42 1.377(4) .
C41 H41 0.9500 .
C42 C43 1.369(4) .
C42 H42 0.9500 .
C43 C44 1.396(4) .
C43 H43 0.9500 .
C44 C48 1.511(4) .
C45 C46 1.520(4) .
C45 C47 1.535(4) .
C45 H45 1.0000 .
C46 H46A 0.9800 .
C46 H46B 0.9800 .
C46 H46C 0.9800 .
C47 H47A 0.9800 .
C47 H47B 0.9800 .
C47 H47C 0.9800 .
C48 C49 1.523(4) .
C48 C50 1.525(4) .
C48 H48 1.0000 .
C49 H49A 0.9800 .
C49 H49B 0.9800 .
C49 H49C 0.9800 .
C50 H50A 0.9800 .
C50 H50B 0.9800 .
C50 H50C 0.9800 .
C51 C52 1.413(4) .
C51 C56 1.416(3) .
C52 C53 1.391(4) .
C52 C57 1.511(4) .
C53 C54 1.374(4) .
C53 H53 0.9500 .
C54 C55 1.371(4) .
C54 H54 0.9500 .
C55 C56 1.395(4) .
C55 H55 0.9500 .
C56 C60 1.518(4) .
C57 C59 1.510(4) .
C57 C58 1.515(4) .
C57 H57 1.0000 .
C58 H58A 0.9800 .
C58 H58B 0.9800 .
C58 H58C 0.9800 .
C59 H59A 0.9800 .
C59 H59B 0.9800 .
C59 H59C 0.9800 .
C60 C62 1.535(4) .
C60 C61 1.539(4) .
C60 H60 1.0000 .
C61 H61A 0.9800 .
C61 H61B 0.9800 .
C61 H61C 0.9800 .
C62 H62A 0.9800 .
C62 H62B 0.9800 .
C62 H62C 0.9800 .

loop_
_geom_torsion_atom_site_label_1
_geom_torsion_atom_site_label_2
_geom_torsion_atom_site_label_3
_geom_torsion_atom_site_label_4
_geom_torsion
_geom_torsion_site_symmetry_1
_geom_torsion_site_symmetry_4
N3 Sm1 Si1 N2 -145.38(11) . .
N4 Sm1 Si1 N2 82.95(13) . .
N1 Sm1 Si1 N2 172.68(13) . .
C37 Sm1 Si1 N2 -131.55(15) . .
C38 Sm1 Si1 N2 84.9(5) . .
N3 Sm1 Si1 N1 41.94(12) . .
N4 Sm1 Si1 N1 -89.74(13) . .
N2 Sm1 Si1 N1 -172.68(13) . .
C37 Sm1 Si1 N1 55.76(16) . .
C38 Sm1 Si1 N1 -87.8(5) . .
N3 Sm1 Si1 C31 112.23(13) . .
N4 Sm1 Si1 C31 -19.45(15) . .
N1 Sm1 Si1 C31 70.29(15) . .
N2 Sm1 Si1 C31 -102.40(15) . .
C37 Sm1 Si1 C31 126.05(17) . .
C38 Sm1 Si1 C31 -17.5(5) . .
N3 Sm1 Si1 C25 -60.02(12) . .
N4 Sm1 Si1 C25 168.30(12) . .
N1 Sm1 Si1 C25 -101.96(14) . .
N2 Sm1 Si1 C25 85.36(13) . .
C37 Sm1 Si1 C25 -46.20(16) . .
C38 Sm1 Si1 C25 170.3(5) . .
N2 Si1 N1 C1 161.4(2) . .
C31 Si1 N1 C1 33.1(3) . .
C25 Si1 N1 C1 -86.5(2) . .
Sm1 Si1 N1 C1 167.3(3) . .
N2 Si1 N1 Sm1 -5.86(11) . .
C31 Si1 N1 Sm1 -134.18(11) . .
C25 Si1 N1 Sm1 106.24(11) . .
N3 Sm1 N1 C1 46.7(2) . .
N4 Sm1 N1 C1 -40.7(3) . .
N2 Sm1 N1 C1 -162.2(2) . .
C37 Sm1 N1 C1 39.3(3) . .
C38 Sm1 N1 C1 2.6(3) . .
Si1 Sm1 N1 C1 -166.6(3) . .
N3 Sm1 N1 Si1 -146.68(10) . .
N4 Sm1 N1 Si1 125.92(10) . .
N2 Sm1 N1 Si1 4.38(8) . .
C37 Sm1 N1 Si1 -154.09(9) . .
C38 Sm1 N1 Si1 169.18(10) . .
N1 Si1 N2 C13 159.8(2) . .
C31 Si1 N2 C13 -84.1(2) . .
C25 Si1 N2 C13 37.7(2) . .
Sm1 Si1 N2 C13 154.3(3) . .
N1 Si1 N2 Sm1 5.52(10) . .
C31 Si1 N2 Sm1 121.56(11) . .
C25 Si1 N2 Sm1 -116.60(10) . .
N3 Sm1 N2 C13 -91.5(2) . .
N4 Sm1 N2 C13 76.0(2) . .
N1 Sm1 N2 C13 -158.6(2) . .
C37 Sm1 N2 C13 -21.9(3) . .
C38 Sm1 N2 C13 36.5(3) . .
Si1 Sm1 N2 C13 -154.2(3) . .
N3 Sm1 N2 Si1 62.72(16) . .
N4 Sm1 N2 Si1 -129.80(9) . .
N1 Sm1 N2 Si1 -4.36(8) . .
C37 Sm1 N2 Si1 132.31(16) . .
C38 Sm1 N2 Si1 -169.35(10) . .
N4 Sm1 N3 C37 -37.82(14) . .
N1 Sm1 N3 C37 -169.05(14) . .
N2 Sm1 N3 C37 132.35(15) . .
C38 Sm1 N3 C37 -16.15(13) . .
Si1 Sm1 N3 C37 169.27(12) . .
N4 Sm1 N3 C39 158.9(4) . .
N1 Sm1 N3 C39 27.7(4) . .
N2 Sm1 N3 C39 -30.9(4) . .
C37 Sm1 N3 C39 -163.3(4) . .
C38 Sm1 N3 C39 -179.4(4) . .
Si1 Sm1 N3 C39 6.0(4) . .
N3 Sm1 N4 C51 -169.1(3) . .
N1 Sm1 N4 C51 -73.8(3) . .
N2 Sm1 N4 C51 17.5(4) . .
C37 Sm1 N4 C51 168.9(4) . .
C38 Sm1 N4 C51 153.6(4) . .
Si1 Sm1 N4 C51 -26.8(4) . .
N3 Sm1 N4 C38 37.33(14) . .
N1 Sm1 N4 C38 132.55(13) . .
N2 Sm1 N4 C38 -136.15(13) . .
C37 Sm1 N4 C38 15.28(13) . .
Si1 Sm1 N4 C38 179.60(10) . .
Si1 N1 C1 C2 84.2(3) . .
Sm1 N1 C1 C2 -112.8(2) . .
Si1 N1 C1 C6 -99.5(3) . .
Sm1 N1 C1 C6 63.6(3) . .
N1 C1 C2 C3 177.1(2) . .
C6 C1 C2 C3 0.7(3) . .
N1 C1 C2 C7 0.6(3) . .
C6 C1 C2 C7 -175.9(2) . .
C1 C2 C3 C4 -1.4(4) . .
C7 C2 C3 C4 175.3(2) . .
C1 C2 C3 K1 65.5(2) . .
C7 C2 C3 K1 -117.84(19) . .
C16 K1 C3 C4 -150.62(17) 2_646 .
C35 K1 C3 C4 129.61(17) . .
C17 K1 C3 C4 -128.63(17) 2_646 .
C29 K1 C3 C4 -1.21(18) 2_646 .
C5 K1 C3 C4 33.26(15) . .
C15 K1 C3 C4 -150.39(16) 2_646 .
C30 K1 C3 C4 -26.47(17) 2_646 .
C18 K1 C3 C4 -107.07(16) 2_646 .
C36 K1 C3 C4 130.05(17) . .
C28 K1 C3 C4 14.50(19) 2_646 .
C4 K1 C3 C2 -122.0(3) . .
C16 K1 C3 C2 87.41(17) 2_646 .
C35 K1 C3 C2 7.6(2) . .
C17 K1 C3 C2 109.40(17) 2_646 .
C29 K1 C3 C2 -123.17(17) 2_646 .
C5 K1 C3 C2 -88.71(18) . .
C15 K1 C3 C2 87.64(17) 2_646 .
C30 K1 C3 C2 -148.43(16) 2_646 .
C18 K1 C3 C2 130.96(17) 2_646 .
C36 K1 C3 C2 8.09(17) . .
C28 K1 C3 C2 -107.46(17) 2_646 .
C2 C3 C4 C5 0.8(4) . .
K1 C3 C4 C5 -81.1(2) . .
C2 C3 C4 K1 81.9(2) . .
C16 K1 C4 C5 151.23(15) 2_646 .
C35 K1 C4 C5 54.7(2) . .
C17 K1 C4 C5 169.21(16) 2_646 .
C29 K1 C4 C5 -61.85(16) 2_646 .
C15 K1 C4 C5 159.14(14) 2_646 .
C30 K1 C4 C5 -86.48(16) 2_646 .
C3 K1 C4 C5 119.3(2) . .
C18 K1 C4 C5 -166.62(16) 2_646 .
C36 K1 C4 C5 65.65(17) . .
C28 K1 C4 C5 -48.48(17) 2_646 .
C16 K1 C4 C3 31.90(18) 2_646 .
C35 K1 C4 C3 -64.7(2) . .
C17 K1 C4 C3 49.87(17) 2_646 .
C29 K1 C4 C3 178.82(17) 2_646 .
C5 K1 C4 C3 -119.3(2) . .
C15 K1 C4 C3 39.8(2) 2_646 .
C30 K1 C4 C3 154.18(17) 2_646 .
C18 K1 C4 C3 74.05(16) 2_646 .
C36 K1 C4 C3 -53.69(18) . .
C28 K1 C4 C3 -167.81(16) 2_646 .
C3 C4 C5 C6 0.6(4) . .
K1 C4 C5 C6 -83.0(2) . .
C3 C4 C5 K1 83.6(2) . .
C16 K1 C5 C4 -37.70(19) 2_646 .
C35 K1 C5 C4 -137.52(16) . .
C17 K1 C5 C4 -12.23(18) 2_646 .
C29 K1 C5 C4 111.91(17) 2_646 .
C15 K1 C5 C4 -41.1(3) 2_646 .
C30 K1 C5 C4 89.90(16) 2_646 .
C3 K1 C5 C4 -32.38(15) . .
C18 K1 C5 C4 15.51(18) 2_646 .
C36 K1 C5 C4 -119.50(16) . .
C28 K1 C5 C4 132.02(17) 2_646 .
C4 K1 C5 C6 122.6(3) . .
C16 K1 C5 C6 85.0(2) 2_646 .
C35 K1 C5 C6 -14.9(2) . .
C17 K1 C5 C6 110.41(18) 2_646 .
C29 K1 C5 C6 -125.44(19) 2_646 .
C15 K1 C5 C6 81.5(3) 2_646 .
C30 K1 C5 C6 -147.45(18) 2_646 .
C3 K1 C5 C6 90.27(19) . .
C18 K1 C5 C6 138.16(17) 2_646 .
C36 K1 C5 C6 3.15(18) . .
C28 K1 C5 C6 -105.33(18) 2_646 .
C4 C5 C6 C1 -1.3(4) . .
K1 C5 C6 C1 -72.0(2) . .
C4 C5 C6 C10 -177.0(2) . .
K1 C5 C6 C10 112.4(2) . .
N1 C1 C6 C5 -175.9(2) . .
C2 C1 C6 C5 0.6(3) . .
N1 C1 C6 C10 -0.4(4) . .
C2 C1 C6 C10 176.1(2) . .
C3 C2 C7 C8 72.7(3) . .
C1 C2 C7 C8 -110.7(3) . .
C3 C2 C7 C9 -52.1(3) . .
C1 C2 C7 C9 124.6(3) . .
C5 C6 C10 C11 74.6(3) . .
C1 C6 C10 C11 -100.9(3) . .
C5 C6 C10 C12 -48.8(3) . .
C1 C6 C10 C12 135.7(3) . .
Si1 N2 C13 C18 70.6(3) . .
Sm1 N2 C13 C18 -143.6(2) . .
Si1 N2 C13 C14 -112.5(2) . .
Sm1 N2 C13 C14 33.3(3) . .
Si1 N2 C13 K1 -20.8(3) . 2_656
Sm1 N2 C13 K1 124.91(14) . 2_656
N2 C13 C14 C15 -176.6(2) . .
C18 C13 C14 C15 0.5(4) . .
K1 C13 C14 C15 62.1(2) 2_656 .
N2 C13 C14 C19 -1.9(4) . .
C18 C13 C14 C19 175.3(2) . .
K1 C13 C14 C19 -123.2(2) 2_656 .
N2 C13 C14 K1 121.3(2) . 2_656
C18 C13 C14 K1 -61.5(2) . 2_656
C13 C14 C15 C16 -1.9(4) . .
C19 C14 C15 C16 -176.7(2) . .
K1 C14 C15 C16 65.5(2) 2_656 .
C13 C14 C15 K1 -67.4(2) . 2_656
C19 C14 C15 K1 117.8(2) . 2_656
C14 C15 C16 C17 1.9(4) . .
K1 C15 C16 C17 74.0(2) 2_656 .
C14 C15 C16 K1 -72.1(2) . 2_656
C15 C16 C17 C18 -0.7(4) . .
K1 C16 C17 C18 75.2(3) 2_656 .
C15 C16 C17 K1 -75.9(2) . 2_656
C16 C17 C18 C13 -0.6(4) . .
K1 C17 C18 C13 68.9(2) 2_656 .
C16 C17 C18 C22 176.8(3) . .
K1 C17 C18 C22 -113.6(2) 2_656 .
C16 C17 C18 K1 -69.6(3) . 2_656
N2 C13 C18 C17 177.7(2) . .
C14 C13 C18 C17 0.7(4) . .
K1 C13 C18 C17 -62.0(2) 2_656 .
N2 C13 C18 C22 0.3(4) . .
C14 C13 C18 C22 -176.7(2) . .
K1 C13 C18 C22 120.7(2) 2_656 .
N2 C13 C18 K1 -120.3(2) . 2_656
C14 C13 C18 K1 62.6(2) . 2_656
C15 C14 C19 C20 -40.2(3) . .
C13 C14 C19 C20 144.9(2) . .
K1 C14 C19 C20 44.9(3) 2_656 .
C15 C14 C19 C21 84.1(3) . .
C13 C14 C19 C21 -90.7(3) . .
K1 C14 C19 C21 169.29(15) 2_656 .
C17 C18 C22 C23 -50.8(3) . .
C13 C18 C22 C23 126.6(3) . .
K1 C18 C22 C23 -132.54(19) 2_656 .
C17 C18 C22 C24 74.2(3) . .
C13 C18 C22 C24 -108.4(3) . .
K1 C18 C22 C24 -7.5(3) 2_656 .
N2 Si1 C25 C26 63.3(2) . .
N1 Si1 C25 C26 -46.3(2) . .
C31 Si1 C25 C26 -165.1(2) . .
Sm1 Si1 C25 C26 8.9(2) . .
N2 Si1 C25 C30 -111.5(2) . .
N1 Si1 C25 C30 138.9(2) . .
C31 Si1 C25 C30 20.1(3) . .
Sm1 Si1 C25 C30 -165.83(19) . .
C30 C25 C26 C27 -1.5(4) . .
Si1 C25 C26 C27 -176.9(2) . .
C25 C26 C27 C28 0.0(4) . .
C26 C27 C28 C29 1.0(4) . .
C26 C27 C28 K1 67.6(3) . 2_656
C27 C28 C29 C30 -0.3(4) . .
K1 C28 C29 C30 -77.8(3) 2_656 .
C27 C28 C29 K1 77.6(3) . 2_656
C28 C29 C30 C25 -1.4(4) . .
K1 C29 C30 C25 -81.9(2) 2_656 .
C28 C29 C30 K1 80.5(3) . 2_656
C26 C25 C30 C29 2.3(4) . .
Si1 C25 C30 C29 177.1(2) . .
C26 C25 C30 K1 -70.0(2) . 2_656
Si1 C25 C30 K1 104.91(19) . 2_656
N2 Si1 C31 C32 -33.9(3) . .
N1 Si1 C31 C32 79.3(2) . .
C25 Si1 C31 C32 -154.4(2) . .
Sm1 Si1 C31 C32 32.7(3) . .
N2 Si1 C31 C36 153.47(19) . .
N1 Si1 C31 C36 -93.3(2) . .
C25 Si1 C31 C36 32.9(2) . .
Sm1 Si1 C31 C36 -140.01(17) . .
C36 C31 C32 C33 -1.2(4) . .
Si1 C31 C32 C33 -174.2(2) . .
C31 C32 C33 C34 0.3(4) . .
C32 C33 C34 C35 0.0(4) . .
C33 C34 C35 C36 0.7(4) . .
C33 C34 C35 K1 94.7(3) . .
C4 K1 C35 C34 -94.7(2) . .
C16 K1 C35 C34 154.43(19) 2_646 .
C17 K1 C35 C34 156.06(18) 2_646 .
C29 K1 C35 C34 5.6(2) 2_646 .
C5 K1 C35 C34 -72.41(19) . .
C15 K1 C35 C34 131.1(2) 2_646 .
C30 K1 C35 C34 28.2(2) 2_646 .
C3 K1 C35 C34 -119.76(18) . .
C18 K1 C35 C34 134.26(18) 2_646 .
C36 K1 C35 C34 -120.8(3) . .
C28 K1 C35 C34 11.39(19) 2_646 .
C4 K1 C35 C36 26.1(3) . .
C16 K1 C35 C36 -84.7(2) 2_646 .
C17 K1 C35 C36 -83.1(2) 2_646 .
C29 K1 C35 C36 126.44(19) 2_646 .
C5 K1 C35 C36 48.4(2) . .
C15 K1 C35 C36 -108.1(2) 2_646 .
C30 K1 C35 C36 149.09(17) 2_646 .
C3 K1 C35 C36 1.1(2) . .
C18 K1 C35 C36 -104.89(19) 2_646 .
C28 K1 C35 C36 132.2(2) 2_646 .
C34 C35 C36 C31 -1.6(4) . .
K1 C35 C36 C31 -101.8(2) . .
C34 C35 C36 K1 100.2(3) . .
C32 C31 C36 C35 1.8(4) . .
Si1 C31 C36 C35 174.9(2) . .
C32 C31 C36 K1 -73.5(3) . .
Si1 C31 C36 K1 99.52(18) . .
C4 K1 C36 C35 -159.4(2) . .
C16 K1 C36 C35 90.9(2) 2_646 .
C17 K1 C36 C35 102.9(2) 2_646 .
C29 K1 C36 C35 -67.1(2) 2_646 .
C5 K1 C36 C35 -136.4(2) . .
C15 K1 C36 C35 65.7(2) 2_646 .
C30 K1 C36 C35 -51.4(3) 2_646 .
C3 K1 C36 C35 -179.0(2) . .
C18 K1 C36 C35 90.0(2) 2_646 .
C28 K1 C36 C35 -51.5(2) 2_646 .
C4 K1 C36 C31 -43.4(2) . .
C16 K1 C36 C31 -153.1(2) 2_646 .
C35 K1 C36 C31 116.0(3) . .
C17 K1 C36 C31 -141.14(19) 2_646 .
C29 K1 C36 C31 48.8(2) 2_646 .
C5 K1 C36 C31 -20.5(2) . .
C15 K1 C36 C31 -178.4(2) 2_646 .
C30 K1 C36 C31 64.6(2) 2_646 .
C3 K1 C36 C31 -63.1(2) . .
C18 K1 C36 C31 -154.06(18) 2_646 .
C28 K1 C36 C31 64.5(2) 2_646 .
C39 N3 C37 C38 -153.6(2) . .
Sm1 N3 C37 C38 35.3(3) . .
C39 N3 C37 Sm1 171.1(2) . .
N3 Sm1 C37 C38 -150.8(2) . .
N4 Sm1 C37 C38 -16.36(14) . .
N1 Sm1 C37 C38 -136.62(14) . .
N2 Sm1 C37 C38 98.3(2) . .
Si1 Sm1 C37 C38 -172.63(11) . .
N4 Sm1 C37 N3 134.41(16) . .
N1 Sm1 C37 N3 14.15(18) . .
N2 Sm1 C37 N3 -110.9(2) . .
C38 Sm1 C37 N3 150.8(2) . .
Si1 Sm1 C37 N3 -21.9(2) . .
N3 C37 C38 N4 -1.4(4) . .
Sm1 C37 C38 N4 28.2(2) . .
N3 C37 C38 Sm1 -29.6(2) . .
C51 N4 C38 C37 161.8(2) . .
Sm1 N4 C38 C37 -33.0(3) . .
C51 N4 C38 Sm1 -165.2(2) . .
N3 Sm1 C38 C37 17.40(14) . .
N4 Sm1 C38 C37 152.4(2) . .
N1 Sm1 C38 C37 71.4(2) . .
N2 Sm1 C38 C37 -133.81(15) . .
Si1 Sm1 C38 C37 150.1(4) . .
N3 Sm1 C38 N4 -135.03(16) . .
N1 Sm1 C38 N4 -81.03(19) . .
N2 Sm1 C38 N4 73.75(18) . .
C37 Sm1 C38 N4 -152.4(2) . .
Si1 Sm1 C38 N4 -2.3(6) . .
C37 N3 C39 C44 88.2(3) . .
Sm1 N3 C39 C44 -110.3(4) . .
C37 N3 C39 C40 -92.5(3) . .
Sm1 N3 C39 C40 68.9(4) . .
C44 C39 C40 C41 2.2(4) . .
N3 C39 C40 C41 -177.0(2) . .
C44 C39 C40 C45 -177.2(2) . .
N3 C39 C40 C45 3.6(4) . .
C39 C40 C41 C42 -0.7(4) . .
C45 C40 C41 C42 178.7(2) . .
C40 C41 C42 C43 -0.5(4) . .
C41 C42 C43 C44 0.2(4) . .
C42 C43 C44 C39 1.3(4) . .
C42 C43 C44 C48 -179.1(3) . .
C40 C39 C44 C43 -2.5(4) . .
N3 C39 C44 C43 176.8(2) . .
C40 C39 C44 C48 178.0(2) . .
N3 C39 C44 C48 -2.8(4) . .
C41 C40 C45 C46 53.5(3) . .
C39 C40 C45 C46 -127.1(3) . .
C41 C40 C45 C47 -69.8(3) . .
C39 C40 C45 C47 109.6(3) . .
C43 C44 C48 C49 -62.2(3) . .
C39 C44 C48 C49 117.4(3) . .
C43 C44 C48 C50 61.7(4) . .
C39 C44 C48 C50 -118.7(3) . .
C38 N4 C51 C52 124.5(2) . .
Sm1 N4 C51 C52 -26.0(5) . .
C38 N4 C51 C56 -57.0(3) . .
Sm1 N4 C51 C56 152.6(2) . .
N4 C51 C52 C53 -178.7(2) . .
C56 C51 C52 C53 2.8(4) . .
N4 C51 C52 C57 4.2(4) . .
C56 C51 C52 C57 -174.4(2) . .
C51 C52 C53 C54 1.3(4) . .
C57 C52 C53 C54 178.5(3) . .
C52 C53 C54 C55 -3.2(5) . .
C53 C54 C55 C56 1.0(5) . .
C54 C55 C56 C51 3.0(4) . .
C54 C55 C56 C60 -172.1(3) . .
N4 C51 C56 C55 176.6(2) . .
C52 C51 C56 C55 -4.8(4) . .
N4 C51 C56 C60 -8.4(4) . .
C52 C51 C56 C60 170.2(2) . .
C53 C52 C57 C59 -85.2(3) . .
C51 C52 C57 C59 91.9(3) . .
C53 C52 C57 C58 40.0(4) . .
C51 C52 C57 C58 -142.9(3) . .
C55 C56 C60 C62 -71.8(4) . .
C51 C56 C60 C62 113.2(3) . .
C55 C56 C60 C61 52.1(3) . .
C51 C56 C60 C61 -122.9(3) . .
